data_4035208
loop_
_publ_author_name
'Savage, Scott'
'McClory, Andrew'
'Zhang, Haiming'
'Cravillion, Theresa'
'Lim, Ngiap-Kie'
'Masui, Colin'
'Robinson, Sarah J.'
'Han, Chong'
'Ochs, Christoph'
'Rege, Pankaj D.'
'Gosselin, Francis'

_publ_section_title
;
 Synthesis of Selective Estrogen Receptor Degrader GDC-0810 via
 Stereocontrolled Assembly of a Tetrasubstituted All-Carbon Olefin.
;
_journal_issue 19
_journal_name_full 'The Journal of organic chemistry'
_journal_page_first 11571
_journal_page_last 11576
_journal_paper_doi 10.1021/acs.joc.8b01551
_journal_volume 83
_journal_year 2018
_chemical_absolute_configuration ad
_chemical_formula_sum 'C30 H30 Cl F O5 S'
_chemical_formula_weight 557.05
_chemical_name_common 'G03045783.1-1 EtOH/H2O 68863-100'
_chemical_name_systematic gene382
_space_group.centring_type C-centered

_space_group_crystal_system monoclinic
_space_group_IT_number 9
_space_group_name_Hall 'C -2yc'
_space_group_name_H-M_alt 'C 1 c 1'
_atom_sites_solution_hydrogens geom
_atom_sites_solution_primary iterative
_atom_sites_solution_secondary difmap
_audit_creation_method SHELXL-2014/7
_cell_angle_alpha 90
_cell_angle_beta 96.0840(10)
_cell_angle_gamma 90
_cell_formula_units_Z 4
_cell_length_a 8.0486(5)
_cell_length_b 32.6885(18)
_cell_length_c 10.8430(6)
_cell_measurement_reflns_used 9990
_cell_measurement_temperature 100(2)
_cell_measurement_theta_max 25.30
_cell_measurement_theta_min 2.26
_cell_volume 2836.7(3)
_computing_cell_refinement 'Bruker SAINT'
_computing_data_collection 'Bruker APEX2'
_computing_data_reduction 'Bruker SAINT'
_computing_molecular_graphics ORTEP-32
_computing_publication_material WinGX
_computing_structure_refinement SHELXL-2014
_computing_structure_solution SHELXT
_diffrn_ambient_temperature 100(2)
_diffrn_detector_area_resol_mean 8.366
_diffrn_measured_fraction_theta_full 0.998
_diffrn_measured_fraction_theta_max 0.996
_diffrn_measurement_device_type 'Bruker APEX-I CCD'
_diffrn_measurement_method 'phi and omega scans'
_diffrn_radiation_type MoK\a
_diffrn_radiation_wavelength 0.71073
_diffrn_reflns_av_R_equivalents 0.0332
_diffrn_reflns_av_unetI/netI 0.0346
_diffrn_reflns_Laue_measured_fraction_full 0.998
_diffrn_reflns_Laue_measured_fraction_max 0.996
_diffrn_reflns_limit_h_max 9
_diffrn_reflns_limit_h_min -9
_diffrn_reflns_limit_k_max 39
_diffrn_reflns_limit_k_min -39
_diffrn_reflns_limit_l_max 13
_diffrn_reflns_limit_l_min -13
_diffrn_reflns_number 18192
_diffrn_reflns_point_group_measured_fraction_full 0.893
_diffrn_reflns_point_group_measured_fraction_max 0.890
_diffrn_reflns_theta_full 25.000
_diffrn_reflns_theta_max 25.375
_diffrn_reflns_theta_min 2.263
_diffrn_source 'fine focus sealed tube'
_exptl_absorpt_coefficient_mu 0.252
_exptl_absorpt_correction_T_max 0.928
_exptl_absorpt_correction_T_min 0.846
_exptl_absorpt_correction_type multi-scan
_exptl_absorpt_process_details SADABS
_exptl_crystal_colour colorless
_exptl_crystal_density_diffrn 1.304
_exptl_crystal_description plate
_exptl_crystal_F_000 1168
_exptl_crystal_size_max 0.070
_exptl_crystal_size_mid 0.060
_exptl_crystal_size_min 0.030
_refine_diff_density_max 0.384
_refine_diff_density_min -0.183
_refine_diff_density_rms 0.045
_refine_ls_abs_structure_details
; 
 Flack x determined using 1699 quotients [(I+)-(I-)]/[(I+)+(I-)] 
 (Parsons, Flack and Wagner, Acta Cryst. B69 (2013) 249-259). 
;
_refine_ls_abs_structure_Flack 0.00(2)
_refine_ls_extinction_method none
_refine_ls_goodness_of_fit_ref 1.074
_refine_ls_hydrogen_treatment constr
_refine_ls_matrix_type full
_refine_ls_number_parameters 348
_refine_ls_number_reflns 4639
_refine_ls_number_restraints 2
_refine_ls_restrained_S_all 1.073
_refine_ls_R_factor_all 0.0401
_refine_ls_R_factor_gt 0.0347
_refine_ls_shift/su_max 0.001
_refine_ls_shift/su_mean 0.000
_refine_ls_structure_factor_coef Fsqd
_refine_ls_weighting_details 'w=1/[\s^2^(Fo^2^)+(0.0360P)^2^+1.6098P] where P=(Fo^2^+2Fc^2^)/3'
_refine_ls_weighting_scheme calc
_refine_ls_wR_factor_gt 0.0753
_refine_ls_wR_factor_ref 0.0788
_reflns_Friedel_coverage 0.779
_reflns_Friedel_fraction_full 0.787
_reflns_Friedel_fraction_max 0.782
_reflns_number_gt 4265
_reflns_number_total 4639
_reflns_threshold_expression 'I > 2\s(I)'
_cod_data_source_file jo8b01551_si_002.cif
_cod_data_source_block g3045783
_cod_original_sg_symbol_H-M 'C c'
_cod_database_code 4035208
_shelx_shelxl_version_number 2014/7
_shelx_space_group_comment
; 
The symmetry employed for this shelxl refinement is uniquely defined 
by the following loop, which should always be used as a source of 
symmetry information in preference to the above space-group names. 
They are only intended as comments. 
;
_shelx_estimated_absorpt_t_min 0.983
_shelx_estimated_absorpt_t_max 0.992

loop_
_space_group_symop_operation_xyz
'x, y, z'
'x, -y, z+1/2'
'x+1/2, y+1/2, z'
'x+1/2, -y+1/2, z+1/2'

loop_
_atom_site_label
_atom_site_type_symbol
_atom_site_fract_x
_atom_site_fract_y
_atom_site_fract_z
_atom_site_U_iso_or_equiv
_atom_site_adp_type
_atom_site_occupancy
_atom_site_site_symmetry_order
_atom_site_calc_flag
_atom_site_refinement_flags_posn
_atom_site_refinement_flags_adp
C1 C 0.5846(5) 0.56319(9) 0.5838(3) 0.0182(7) Uani 1 1 d . .
C2 C 0.5584(5) 0.60347(10) 0.5696(3) 0.0193(7) Uani 1 1 d . .
C3 C 0.6828(5) 0.63543(10) 0.6198(3) 0.0224(8) Uani 1 1 d . .
H3A H 0.7252 0.6500 0.5494 0.027 Uiso 1 1 calc R U
H3B H 0.7789 0.6217 0.6672 0.027 Uiso 1 1 calc R U
C4 C 0.6081(5) 0.66670(11) 0.7040(3) 0.0296(9) Uani 1 1 d . .
H4A H 0.5236 0.6831 0.6547 0.044 Uiso 1 1 calc R U
H4B H 0.6969 0.6846 0.7418 0.044 Uiso 1 1 calc R U
H4C H 0.5563 0.6523 0.7693 0.044 Uiso 1 1 calc R U
C5 C 0.3992(5) 0.61994(9) 0.5067(3) 0.0202(8) Uani 1 1 d . .
C6 C 0.3900(5) 0.63606(10) 0.3865(3) 0.0216(8) Uani 1 1 d . .
C7 C 0.2472(5) 0.65413(10) 0.3301(3) 0.0266(9) Uani 1 1 d . .
H7 H 0.2429 0.6649 0.2485 0.032 Uiso 1 1 calc R U
C8 C 0.1109(5) 0.65592(11) 0.3966(4) 0.0314(9) Uani 1 1 d . .
C9 C 0.1124(5) 0.64056(11) 0.5145(4) 0.0322(9) Uani 1 1 d . .
H9 H 0.0161 0.6422 0.5579 0.039 Uiso 1 1 calc R U
C10 C 0.2573(5) 0.62279(10) 0.5679(3) 0.0274(9) Uani 1 1 d . .
H10 H 0.2601 0.6121 0.6495 0.033 Uiso 1 1 calc R U
C11 C 0.4767(5) 0.52842(10) 0.5451(3) 0.0195(8) Uani 1 1 d . .
C12 C 0.4769(5) 0.49389(9) 0.6229(3) 0.0214(8) Uani 1 1 d . .
H12 H 0.5392 0.4945 0.7024 0.026 Uiso 1 1 calc R U
C13 C 0.3888(5) 0.45940(10) 0.5859(3) 0.0231(8) Uani 1 1 d . .
H13 H 0.3913 0.4366 0.6402 0.028 Uiso 1 1 calc R U
C14 C 0.2955(5) 0.45710(10) 0.4703(3) 0.0199(8) Uani 1 1 d . .
C15 C 0.2893(5) 0.49201(10) 0.3949(3) 0.0219(8) Uani 1 1 d . .
H15 H 0.2222 0.4917 0.3174 0.026 Uiso 1 1 calc R U
C16 C 0.3786(5) 0.52671(10) 0.4311(3) 0.0226(8) Uani 1 1 d . .
H16 H 0.3733 0.5498 0.3777 0.027 Uiso 1 1 calc R U
C17 C 0.2156(5) 0.41898(10) 0.4240(3) 0.0224(8) Uani 1 1 d . .
H17 H 0.1294 0.4211 0.3573 0.027 Uiso 1 1 calc R U
C18 C 0.2526(5) 0.38221(10) 0.4667(3) 0.0262(8) Uani 1 1 d . .
H18 H 0.3336 0.3795 0.5366 0.031 Uiso 1 1 calc R U
C19 C 0.1747(5) 0.34502(10) 0.4113(3) 0.0262(9) Uani 1 1 d . .
C20 C 0.2011(6) 0.26984(10) 0.4305(4) 0.0376(11) Uani 1 1 d . .
C21 C 0.0202(6) 0.26084(12) 0.4454(5) 0.0473(12) Uani 1 1 d . .
H21A H -0.0030 0.2682 0.5295 0.071 Uiso 1 1 calc R U
H21B H -0.0017 0.2316 0.4315 0.071 Uiso 1 1 calc R U
H21C H -0.0519 0.2769 0.3849 0.071 Uiso 1 1 calc R U
C22 C 0.3170(7) 0.24490(12) 0.5195(4) 0.0503(13) Uani 1 1 d . .
H22A H 0.4330 0.2525 0.5109 0.075 Uiso 1 1 calc R U
H22B H 0.3009 0.2158 0.5008 0.075 Uiso 1 1 calc R U
H22C H 0.2925 0.2503 0.6046 0.075 Uiso 1 1 calc R U
C23 C 0.2411(7) 0.26351(12) 0.2978(4) 0.0499(13) Uani 1 1 d . .
H23A H 0.1652 0.2801 0.2415 0.075 Uiso 1 1 calc R U
H23B H 0.2272 0.2346 0.2756 0.075 Uiso 1 1 calc R U
H23C H 0.3567 0.2718 0.2909 0.075 Uiso 1 1 calc R U
C24 C 0.8613(5) 0.48367(9) 0.5631(3) 0.0198(8) Uani 1 1 d . .
C25 C 0.9035(5) 0.45957(10) 0.6670(3) 0.0228(8) Uani 1 1 d . .
H25 H 0.9515 0.4716 0.7422 0.027 Uiso 1 1 calc R U
C26 C 0.8749(5) 0.41802(10) 0.6599(3) 0.0235(8) Uani 1 1 d . .
H26 H 0.9034 0.4015 0.7312 0.028 Uiso 1 1 calc R U
C27 C 0.8048(5) 0.39967(10) 0.5501(3) 0.0258(8) Uani 1 1 d . .
C28 C 0.7653(5) 0.42458(10) 0.4470(3) 0.0268(9) Uani 1 1 d . .
H28 H 0.7187 0.4126 0.3712 0.032 Uiso 1 1 calc R U
C29 C 0.7926(5) 0.46637(10) 0.4526(3) 0.0227(8) Uani 1 1 d . .
H29 H 0.7646 0.4830 0.3816 0.027 Uiso 1 1 calc R U
C30 C 0.7736(6) 0.35444(10) 0.5411(3) 0.0329(10) Uani 1 1 d . .
H30A H 0.6532 0.3492 0.5373 0.049 Uiso 1 1 calc R U
H30B H 0.8309 0.3408 0.6141 0.049 Uiso 1 1 calc R U
H30C H 0.8161 0.3438 0.4661 0.049 Uiso 1 1 calc R U
O1 O 0.0665(4) 0.34401(7) 0.3247(2) 0.0306(6) Uani 1 1 d . .
O2 O 0.2426(4) 0.31193(7) 0.4703(2) 0.0338(7) Uani 1 1 d . .
O3 O 0.7380(3) 0.55115(7) 0.65127(18) 0.0207(5) Uani 1 1 d . .
O4 O 0.8654(3) 0.55484(7) 0.45494(19) 0.0237(6) Uani 1 1 d . .
O5 O 1.0327(3) 0.54507(7) 0.6584(2) 0.0258(6) Uani 1 1 d . .
F1 F -0.0307(3) 0.67371(7) 0.3417(2) 0.0445(6) Uani 1 1 d . .
S1 S 0.88839(11) 0.53663(2) 0.57518(7) 0.0197(2) Uani 1 1 d . .
Cl1 Cl 0.56258(12) 0.63296(3) 0.30407(8) 0.0334(2) Uani 1 1 d . .

loop_
_atom_site_aniso_label
_atom_site_aniso_U_11
_atom_site_aniso_U_22
_atom_site_aniso_U_33
_atom_site_aniso_U_23
_atom_site_aniso_U_13
_atom_site_aniso_U_12
C1 0.019(2) 0.0228(16) 0.0127(14) 0.0003(12) 0.0023(14) 0.0007(15)
C2 0.020(2) 0.0231(16) 0.0158(15) 0.0003(12) 0.0053(14) -0.0016(15)
C3 0.026(2) 0.0187(16) 0.0227(16) 0.0001(13) 0.0039(16) -0.0019(16)
C4 0.034(3) 0.0269(19) 0.0280(18) -0.0051(15) 0.0041(18) -0.0026(18)
C5 0.024(2) 0.0163(16) 0.0206(16) -0.0008(13) 0.0023(16) -0.0006(15)
C6 0.020(2) 0.0207(16) 0.0236(17) -0.0037(13) 0.0013(15) -0.0014(16)
C7 0.031(2) 0.0203(17) 0.0264(18) -0.0043(14) -0.0040(18) -0.0006(17)
C8 0.023(2) 0.0263(19) 0.043(2) -0.0084(16) -0.0057(19) 0.0068(18)
C9 0.020(2) 0.033(2) 0.046(2) -0.0073(18) 0.0085(19) -0.0011(18)
C10 0.028(2) 0.0266(18) 0.0285(18) 0.0002(15) 0.0063(18) -0.0021(18)
C11 0.022(2) 0.0197(16) 0.0173(15) -0.0008(12) 0.0049(15) 0.0026(15)
C12 0.025(2) 0.0238(16) 0.0151(15) 0.0010(13) 0.0022(15) 0.0000(16)
C13 0.026(2) 0.0227(16) 0.0214(17) 0.0037(14) 0.0048(15) 0.0021(17)
C14 0.020(2) 0.0202(16) 0.0198(16) -0.0005(13) 0.0044(15) 0.0004(15)
C15 0.026(2) 0.0224(16) 0.0163(15) 0.0010(13) -0.0008(15) 0.0022(16)
C16 0.028(2) 0.0196(16) 0.0202(16) 0.0012(13) 0.0011(16) -0.0010(16)
C17 0.022(2) 0.0268(18) 0.0186(16) -0.0009(13) 0.0030(16) -0.0025(16)
C18 0.032(2) 0.0217(17) 0.0240(17) 0.0013(14) 0.0006(17) -0.0033(17)
C19 0.032(3) 0.0211(18) 0.0261(18) 0.0038(14) 0.0080(18) -0.0025(17)
C20 0.052(3) 0.0164(17) 0.047(2) -0.0012(16) 0.016(2) -0.0010(19)
C21 0.049(3) 0.025(2) 0.070(3) -0.002(2) 0.017(3) -0.006(2)
C22 0.067(4) 0.023(2) 0.062(3) 0.0100(19) 0.015(3) 0.006(2)
C23 0.076(4) 0.027(2) 0.051(3) -0.0041(18) 0.026(3) 0.000(2)
C24 0.023(2) 0.0206(16) 0.0168(15) -0.0012(13) 0.0045(15) 0.0001(16)
C25 0.025(2) 0.0255(17) 0.0188(16) -0.0002(13) 0.0052(16) 0.0021(17)
C26 0.027(2) 0.0251(17) 0.0188(16) 0.0032(14) 0.0032(16) 0.0029(17)
C27 0.034(2) 0.0237(17) 0.0220(17) -0.0013(14) 0.0114(17) 0.0016(17)
C28 0.035(3) 0.0277(19) 0.0176(16) -0.0043(14) 0.0026(17) -0.0003(18)
C29 0.030(2) 0.0250(17) 0.0135(15) -0.0005(13) 0.0023(15) 0.0009(17)
C30 0.053(3) 0.0227(18) 0.0244(18) -0.0012(14) 0.0107(19) 0.0001(19)
O1 0.0371(18) 0.0238(12) 0.0299(14) -0.0022(10) -0.0014(13) -0.0057(13)
O2 0.045(2) 0.0187(12) 0.0368(14) 0.0045(10) 0.0012(13) -0.0008(13)
O3 0.0237(15) 0.0236(12) 0.0143(11) -0.0002(9) -0.0003(10) 0.0027(11)
O4 0.0295(16) 0.0251(12) 0.0167(11) 0.0016(9) 0.0032(11) -0.0018(11)
O5 0.0239(16) 0.0294(13) 0.0226(12) 0.0000(10) -0.0042(11) -0.0014(12)
F1 0.0302(15) 0.0451(14) 0.0551(14) -0.0081(11) -0.0099(12) 0.0153(12)
S1 0.0224(5) 0.0202(4) 0.0162(4) 0.0004(3) 0.0015(3) -0.0005(4)
Cl1 0.0301(6) 0.0489(6) 0.0222(4) 0.0031(4) 0.0069(4) 0.0035(5)

loop_
_atom_type_symbol
_atom_type_description
_atom_type_scat_dispersion_real
_atom_type_scat_dispersion_imag
_atom_type_scat_source
C C 0.0033 0.0016 'International Tables Vol C Tables 4.2.6.8 and 6.1.1.4'
H H 0.0000 0.0000 'International Tables Vol C Tables 4.2.6.8 and 6.1.1.4'
O O 0.0106 0.0060 'International Tables Vol C Tables 4.2.6.8 and 6.1.1.4'
F F 0.0171 0.0103 'International Tables Vol C Tables 4.2.6.8 and 6.1.1.4'
S S 0.1246 0.1234 'International Tables Vol C Tables 4.2.6.8 and 6.1.1.4'
Cl Cl 0.1484 0.1585 'International Tables Vol C Tables 4.2.6.8 and 6.1.1.4'

loop_
_geom_angle_atom_site_label_1
_geom_angle_atom_site_label_2
_geom_angle_atom_site_label_3
_geom_angle
C2 C1 O3 116.6(3)
C2 C1 C11 130.4(3)
O3 C1 C11 112.9(3)
C1 C2 C5 121.7(3)
C1 C2 C3 123.3(3)
C5 C2 C3 114.9(3)
C2 C3 C4 112.9(3)
C2 C3 H3A 109.0
C4 C3 H3A 109.0
C2 C3 H3B 109.0
C4 C3 H3B 109.0
H3A C3 H3B 107.8
C3 C4 H4A 109.5
C3 C4 H4B 109.5
H4A C4 H4B 109.5
C3 C4 H4C 109.5
H4A C4 H4C 109.5
H4B C4 H4C 109.5
C10 C5 C6 117.1(3)
C10 C5 C2 121.3(3)
C6 C5 C2 121.4(3)
C7 C6 C5 122.3(3)
C7 C6 Cl1 118.2(3)
C5 C6 Cl1 119.5(3)
C8 C7 C6 117.4(3)
C8 C7 H7 121.3
C6 C7 H7 121.3
F1 C8 C9 119.3(4)
F1 C8 C7 117.8(3)
C9 C8 C7 122.9(4)
C8 C9 C10 118.1(4)
C8 C9 H9 121.0
C10 C9 H9 121.0
C9 C10 C5 122.2(3)
C9 C10 H10 118.9
C5 C10 H10 118.9
C16 C11 C12 117.6(3)
C16 C11 C1 123.2(3)
C12 C11 C1 119.2(3)
C13 C12 C11 121.1(3)
C13 C12 H12 119.4
C11 C12 H12 119.4
C12 C13 C14 121.4(3)
C12 C13 H13 119.3
C14 C13 H13 119.3
C13 C14 C15 117.6(3)
C13 C14 C17 121.9(3)
C15 C14 C17 120.3(3)
C16 C15 C14 121.3(3)
C16 C15 H15 119.4
C14 C15 H15 119.4
C15 C16 C11 121.0(3)
C15 C16 H16 119.5
C11 C16 H16 119.5
C18 C17 C14 125.7(3)
C18 C17 H17 117.2
C14 C17 H17 117.2
C17 C18 C19 123.0(4)
C17 C18 H18 118.5
C19 C18 H18 118.5
O1 C19 O2 124.8(3)
O1 C19 C18 125.5(3)
O2 C19 C18 109.7(3)
O2 C20 C22 102.2(4)
O2 C20 C21 110.0(3)
C22 C20 C21 111.3(4)
O2 C20 C23 109.9(3)
C22 C20 C23 110.7(4)
C21 C20 C23 112.2(4)
C20 C21 H21A 109.5
C20 C21 H21B 109.5
H21A C21 H21B 109.5
C20 C21 H21C 109.5
H21A C21 H21C 109.5
H21B C21 H21C 109.5
C20 C22 H22A 109.5
C20 C22 H22B 109.5
H22A C22 H22B 109.5
C20 C22 H22C 109.5
H22A C22 H22C 109.5
H22B C22 H22C 109.5
C20 C23 H23A 109.5
C20 C23 H23B 109.5
H23A C23 H23B 109.5
C20 C23 H23C 109.5
H23A C23 H23C 109.5
H23B C23 H23C 109.5
C29 C24 C25 120.8(3)
C29 C24 S1 120.3(3)
C25 C24 S1 118.9(2)
C26 C25 C24 119.3(3)
C26 C25 H25 120.3
C24 C25 H25 120.3
C25 C26 C27 121.3(3)
C25 C26 H26 119.3
C27 C26 H26 119.3
C28 C27 C26 118.1(3)
C28 C27 C30 120.1(3)
C26 C27 C30 121.9(3)
C29 C28 C27 121.3(3)
C29 C28 H28 119.3
C27 C28 H28 119.3
C28 C29 C24 119.2(3)
C28 C29 H29 120.4
C24 C29 H29 120.4
C27 C30 H30A 109.5
C27 C30 H30B 109.5
H30A C30 H30B 109.5
C27 C30 H30C 109.5
H30A C30 H30C 109.5
H30B C30 H30C 109.5
C19 O2 C20 123.0(3)
C1 O3 S1 118.53(18)
O5 S1 O4 121.14(15)
O5 S1 O3 103.08(13)
O4 S1 O3 108.30(14)
O5 S1 C24 109.10(16)
O4 S1 C24 109.97(15)
O3 S1 C24 103.67(15)

loop_
_geom_bond_atom_site_label_1
_geom_bond_atom_site_label_2
_geom_bond_distance
C1 C2 1.340(4)
C1 O3 1.423(4)
C1 C11 1.465(5)
C2 C5 1.487(5)
C2 C3 1.508(5)
C3 C4 1.535(5)
C3 H3A 0.9900
C3 H3B 0.9900
C4 H4A 0.9800
C4 H4B 0.9800
C4 H4C 0.9800
C5 C10 1.383(5)
C5 C6 1.400(4)
C6 C7 1.376(5)
C6 Cl1 1.733(4)
C7 C8 1.376(5)
C7 H7 0.9500
C8 F1 1.359(5)
C8 C9 1.372(6)
C9 C10 1.375(6)
C9 H9 0.9500
C10 H10 0.9500
C11 C16 1.395(5)
C11 C12 1.409(4)
C12 C13 1.369(5)
C12 H12 0.9500
C13 C14 1.393(5)
C13 H13 0.9500
C14 C15 1.401(4)
C14 C17 1.467(5)
C15 C16 1.378(5)
C15 H15 0.9500
C16 H16 0.9500
C17 C18 1.311(5)
C17 H17 0.9500
C18 C19 1.467(5)
C18 H18 0.9500
C19 O1 1.211(5)
C19 O2 1.343(4)
C20 O2 1.470(4)
C20 C22 1.509(7)
C20 C21 1.510(7)
C20 C23 1.521(6)
C21 H21A 0.9800
C21 H21B 0.9800
C21 H21C 0.9800
C22 H22A 0.9800
C22 H22B 0.9800
C22 H22C 0.9800
C23 H23A 0.9800
C23 H23B 0.9800
C23 H23C 0.9800
C24 C29 1.386(5)
C24 C25 1.387(4)
C24 S1 1.748(3)
C25 C26 1.378(5)
C25 H25 0.9500
C26 C27 1.398(5)
C26 H26 0.9500
C27 C28 1.393(5)
C27 C30 1.501(5)
C28 C29 1.384(5)
C28 H28 0.9500
C29 H29 0.9500
C30 H30A 0.9800
C30 H30B 0.9800
C30 H30C 0.9800
O3 S1 1.607(2)
O4 S1 1.427(2)
O5 S1 1.420(3)
